data_4308324
loop_
_publ_author_name
'Marina A. Petrukhina'
'Colin Henck'
'Bo Li'
'Eric Block'
'Jin Jin'
'Shao-Zhong Zhang'
'Rodolphe Clerac'

_publ_section_title
;
Spirocyclic Sulfur and Selenium Ligands as Molecular Rigid Rods in
Coordination of Transition Metal Centers
;
_journal_name_full 'Inorganic Chemistry'
_journal_page_first 77
_journal_page_last 84
_journal_paper_doi 10.1021/ic040102g
_journal_volume 44
_journal_year 2005
_chemical_formula_moiety
;
  [(Cu (C5 O2 F6 H)2)3 (Se2 C5 H8)2]
;
_chemical_formula_sum 'C40 H22 Cu3 F36 O12 Se4'
_chemical_formula_weight 1885.04
_chemical_melting_point ?
_chemical_name_systematic
;
  tris(bis(hexafluoroacetylacetonato)-copper(II))
  -bis(mu2-2,6-diselenaspiro[3,3]heptane-Se, Se')
;
_space_group_IT_number 2
_symmetry_cell_setting triclinic
_symmetry_space_group_name_Hall '-P 1'
_symmetry_space_group_name_H-M 'P -1'
_atom_sites_solution_hydrogens geom
_atom_sites_solution_primary direct
_atom_sites_solution_secondary difmap
_audit_creation_method SHELXL-97
_cell_angle_alpha 90.6540(10)
_cell_angle_beta 99.2800(10)
_cell_angle_gamma 110.5090(10)
_cell_formula_units_Z 1
_cell_length_a 11.1179(9)
_cell_length_b 11.5052(10)
_cell_length_c 12.3911(11)
_cell_measurement_reflns_used 5748
_cell_measurement_temperature 173(2)
_cell_measurement_theta_max 27.60
_cell_measurement_theta_min 2.20
_cell_volume 1461.1(2)
_computing_cell_refinement 'SMART, SAINT'
_computing_data_collection SMART
_computing_data_reduction SAINT
_computing_molecular_graphics 'SHELXP-93 (Sheldrick, 1993)'
_computing_publication_material 'SHELXCIF-93 (Sheldrick, 1993)'
_computing_structure_refinement 'SHELXL-97 (Sheldrick, 1997)'
_computing_structure_solution 'SHELXS-97 (Sheldrick, 1990)'
_diffrn_ambient_temperature 173(2)
_diffrn_measured_fraction_theta_full 0.890
_diffrn_measured_fraction_theta_max 0.890
_diffrn_measurement_device_type 'Brucker SMART APEX CCD'
_diffrn_measurement_method '0.3 deg wide \w exposures'
_diffrn_radiation_monochromator graphite
_diffrn_radiation_source 'fine-focus sealed tube'
_diffrn_radiation_type MoK\a
_diffrn_radiation_wavelength 0.71073
_diffrn_reflns_av_R_equivalents 0.0255
_diffrn_reflns_av_sigmaI/netI 0.0521
_diffrn_reflns_limit_h_max 14
_diffrn_reflns_limit_h_min -14
_diffrn_reflns_limit_k_max 14
_diffrn_reflns_limit_k_min -15
_diffrn_reflns_limit_l_max 16
_diffrn_reflns_limit_l_min -16
_diffrn_reflns_number 12366
_diffrn_reflns_theta_full 28.26
_diffrn_reflns_theta_max 28.26
_diffrn_reflns_theta_min 1.67
_diffrn_standards_decay_% 0
_diffrn_standards_interval_count na
_diffrn_standards_interval_time na
_diffrn_standards_number 'none (area dectector data)'
_exptl_absorpt_coefficient_mu 3.743
_exptl_absorpt_correction_T_max 0.8066
_exptl_absorpt_correction_T_min 0.6223
_exptl_absorpt_correction_type 'multi-scan (SADABS)'
_exptl_crystal_colour green
_exptl_crystal_density_diffrn 2.142
_exptl_crystal_density_meas ?
_exptl_crystal_density_method .
_exptl_crystal_description block
_exptl_crystal_F_000 905
_exptl_crystal_size_max 0.14
_exptl_crystal_size_mid 0.08
_exptl_crystal_size_min 0.06
_refine_diff_density_max 1.077
_refine_diff_density_min -0.766
_refine_diff_density_rms 0.116
_refine_ls_extinction_coef noref
_refine_ls_extinction_method none
_refine_ls_goodness_of_fit_ref 1.005
_refine_ls_hydrogen_treatment mixed
_refine_ls_matrix_type full
_refine_ls_number_parameters 483
_refine_ls_number_reflns 6431
_refine_ls_number_restraints 106
_refine_ls_restrained_S_all 1.048
_refine_ls_R_factor_all 0.0798
_refine_ls_R_factor_gt 0.0523
_refine_ls_shift/su_max 0.053
_refine_ls_shift/su_mean 0.002
_refine_ls_structure_factor_coef Fsqd
_refine_ls_weighting_details 'calc w=1/[\s^2^(Fo^2^)+(0.0609P)^2^+3.8399P] where P=(Fo^2^+2Fc^2^)/3'
_refine_ls_weighting_scheme calc
_refine_ls_wR_factor_gt 0.1198
_refine_ls_wR_factor_ref 0.1329
_reflns_number_gt 4604
_reflns_number_total 6431
_reflns_threshold_expression >2sigma(I)
_cod_data_source_file ic040102g_5.cif
_cod_data_source_block '[(Cu(C5O2F6H)2)3(Se2C5H8)2]_(7)'
_cod_depositor_comments
;
The following automatic conversions were performed:
_chemical_melting_point value 'not measured' changed to '?' - value
is undefined or not given.
Automatic conversion script
Id: cif_fix_values 1382 2010-08-28 14:56:29Z saulius 
;
_cod_database_code 4308324

loop_
_symmetry_equiv_pos_as_xyz
'x, y, z'
'-x, -y, -z'

loop_
_atom_site_label
_atom_site_type_symbol
_atom_site_fract_x
_atom_site_fract_y
_atom_site_fract_z
_atom_site_U_iso_or_equiv
_atom_site_adp_type
_atom_site_occupancy
_atom_site_symmetry_multiplicity
_atom_site_calc_flag
_atom_site_refinement_flags
_atom_site_disorder_assembly
_atom_site_disorder_group
Cu1 Cu 0.18965(6) 0.94975(6) 0.38374(5) 0.03218(17) Uani 1 1 d . . .
O1 O 0.1606(4) 0.9700(3) 0.5315(3) 0.0343(8) Uani 1 1 d . C .
O2 O 0.0640(4) 0.7792(3) 0.3632(3) 0.0334(8) Uani 1 1 d . A .
C1 C 0.0873(5) 0.8862(5) 0.5806(4) 0.0281(11) Uani 1 1 d . . .
C2 C 0.0110(5) 0.7664(5) 0.5418(5) 0.0351(12) Uani 1 1 d . A .
H2 H -0.029(5) 0.716(5) 0.589(4) 0.022(13) Uiso 1 1 d . . .
C3 C 0.0033(5) 0.7233(5) 0.4357(4) 0.0300(11) Uani 1 1 d . . .
C10 C 0.0884(5) 0.9321(5) 0.6977(4) 0.0336(12) Uani 1 1 d . C .
F1 F 0.0564(4) 1.0336(3) 0.6962(3) 0.0497(9) Uani 1 1 d . . .
F2 F 0.0045(3) 0.8476(3) 0.7485(3) 0.0498(9) Uani 1 1 d . . .
F3 F 0.2049(3) 0.9609(3) 0.7580(2) 0.0403(8) Uani 1 1 d . . .
C11 C -0.0923(6) 0.5928(6) 0.3943(5) 0.0415(13) Uani 1 1 d D A 1
F4 F -0.126(2) 0.5235(18) 0.4800(13) 0.028(6) Uiso 0.33 1 d PD A 1
F5 F -0.0238(16) 0.5370(15) 0.3399(16) 0.030(4) Uiso 0.33 1 d PD A 1
F6 F -0.1959(14) 0.5853(16) 0.3244(15) 0.041(5) Uiso 0.33 1 d PD A 1
F4X F -0.1608(12) 0.5312(12) 0.4675(10) 0.039(4) Uiso 0.33 1 d PD A 2
F5X F -0.042(2) 0.5219(18) 0.3479(18) 0.055(7) Uiso 0.33 1 d PD A 2
F6X F -0.1848(13) 0.6122(17) 0.3128(13) 0.049(5) Uiso 0.33 1 d PD A 2
F4Y F -0.122(2) 0.5116(18) 0.4719(14) 0.046(8) Uiso 0.33 1 d PD A 3
F5Y F -0.0549(16) 0.5368(13) 0.3215(10) 0.034(4) Uiso 0.33 1 d PD A 3
F6Y F -0.2074(10) 0.6056(14) 0.3471(10) 0.038(3) Uiso 0.33 1 d PD A 3
O3 O 0.2746(4) 1.1283(3) 0.3963(3) 0.0375(9) Uani 1 1 d . B .
O4 O 0.1984(4) 0.9386(3) 0.2299(3) 0.0361(9) Uani 1 1 d . B .
C4 C 0.3114(5) 1.1939(5) 0.3187(4) 0.0340(12) Uani 1 1 d . . .
C5 C 0.3035(6) 1.1550(5) 0.2109(5) 0.0366(12) Uani 1 1 d . B .
H5 H 0.327(4) 1.211(4) 0.156(4) 0.011(11) Uiso 1 1 d . . .
C6 C 0.2473(5) 1.0301(5) 0.1752(4) 0.0311(11) Uani 1 1 d . . .
C12 C 0.3684(6) 1.3332(5) 0.3517(5) 0.0404(13) Uani 1 1 d D B 1
F7 F 0.2870(12) 1.3683(10) 0.4011(13) 0.025(2) Uiso 0.33 1 d PD B 1
F8 F 0.3987(16) 1.4026(10) 0.2674(8) 0.024(3) Uiso 0.33 1 d PD B 1
F9 F 0.4821(11) 1.3560(12) 0.4273(11) 0.025(3) Uiso 0.33 1 d PD B 1
F7X F 0.2669(11) 1.3717(13) 0.3567(13) 0.062(5) Uiso 0.33 1 d PD B 2
F8X F 0.4356(12) 1.3973(12) 0.2763(9) 0.045(4) Uiso 0.33 1 d PD B 2
F9X F 0.4498(14) 1.3655(15) 0.4406(10) 0.063(5) Uiso 0.33 1 d PD B 2
F7Y F 0.3140(14) 1.3662(14) 0.4310(11) 0.060(6) Uiso 0.33 1 d PD B 3
F8Y F 0.3595(15) 1.4057(13) 0.2699(10) 0.063(5) Uiso 0.33 1 d PD B 3
F9Y F 0.4912(13) 1.3708(19) 0.4068(14) 0.072(8) Uiso 0.33 1 d PD B 3
C13 C 0.2398(6) 0.9944(5) 0.0539(5) 0.0409(13) Uani 1 1 d D B 1
F10 F 0.3399(9) 1.0659(9) 0.0125(7) 0.0192(17) Uiso 0.33 1 d PD B 1
F11 F 0.1281(10) 1.0012(14) -0.0049(8) 0.024(2) Uiso 0.33 1 d PD B 1
F12 F 0.2305(14) 0.8731(8) 0.0386(8) 0.017(2) Uiso 0.33 1 d PD B 1
F10X F 0.2994(13) 1.0924(10) 0.0015(9) 0.051(3) Uiso 0.33 1 d PD B 2
F11X F 0.1154(11) 0.9577(16) 0.0041(13) 0.075(6) Uiso 0.33 1 d PD B 2
F12X F 0.2835(17) 0.9040(15) 0.0442(13) 0.081(6) Uiso 0.33 1 d PD B 2
F10Y F 0.1700(16) 1.0412(15) -0.0163(12) 0.073(5) Uiso 0.33 1 d PD B 3
F11Y F 0.1904(13) 0.8723(10) 0.0268(11) 0.050(4) Uiso 0.33 1 d PD B 3
F12Y F 0.3620(10) 1.0274(12) 0.0295(10) 0.051(3) Uiso 0.33 1 d PD B 3
Se1 Se 0.39072(6) 0.85917(6) 0.44556(5) 0.04023(17) Uani 1 1 d D C 1
C16 C 0.3394(11) 0.7040(10) 0.3596(11) 0.042(3) Uiso 0.50 1 d PD C 1
H16A H 0.3511 0.6356 0.4027 0.051 Uiso 0.50 1 calc PR C 1
H16B H 0.2503 0.6781 0.3159 0.051 Uiso 0.50 1 calc PR C 1
C17 C 0.4843(15) 0.9014(9) 0.3207(11) 0.032(4) Uiso 0.50 1 d PD C 1
H17A H 0.4444 0.9437 0.2643 0.039 Uiso 0.50 1 calc PR C 1
H17B H 0.5788 0.9491 0.3432 0.039 Uiso 0.50 1 calc PR C 1
C18 C 0.4539(6) 0.7652(6) 0.2883(5) 0.0470(15) Uani 1 1 d D C 1
C19 C 0.4167(11) 0.7137(13) 0.1699(9) 0.045(3) Uiso 0.50 1 d PD C 1
H19A H 0.3938 0.7708 0.1182 0.055 Uiso 0.50 1 calc PR C 1
H19B H 0.3486 0.6295 0.1578 0.055 Uiso 0.50 1 calc PR C 1
C20 C 0.5667(15) 0.7182(17) 0.3248(9) 0.034(6) Uiso 0.50 1 d PD C 1
H20A H 0.5384 0.6351 0.3541 0.041 Uiso 0.50 1 calc PR C 1
H20B H 0.6402 0.7782 0.3764 0.041 Uiso 0.50 1 calc PR C 1
Se2 Se 0.60063(7) 0.71445(6) 0.17473(5) 0.04443(18) Uani 1 1 d D C 1
C16X C 0.3229(10) 0.7241(11) 0.3210(11) 0.043(3) Uiso 0.50 1 d PD C 2
H16C H 0.2949 0.6387 0.3460 0.052 Uiso 0.50 1 calc PR C 2
H16D H 0.2541 0.7342 0.2646 0.052 Uiso 0.50 1 calc PR C 2
C17X C 0.5085(14) 0.9017(9) 0.3383(11) 0.035(5) Uiso 0.50 1 d PD C 2
H17C H 0.4917 0.9613 0.2864 0.042 Uiso 0.50 1 calc PR C 2
H17D H 0.6019 0.9302 0.3721 0.042 Uiso 0.50 1 calc PR C 2
C19X C 0.4562(13) 0.7705(14) 0.1570(9) 0.048(3) Uiso 0.50 1 d PD C 2
H19C H 0.4770 0.8554 0.1315 0.058 Uiso 0.50 1 calc PR C 2
H19D H 0.3763 0.7115 0.1109 0.058 Uiso 0.50 1 calc PR C 2
C20X C 0.5494(16) 0.6995(17) 0.3209(9) 0.035(6) Uiso 0.50 1 d PD C 2
H20C H 0.5071 0.6122 0.3380 0.042 Uiso 0.50 1 calc PR C 2
H20D H 0.6218 0.7455 0.3809 0.042 Uiso 0.50 1 calc PR C 2
Cu2 Cu 0.5000 0.5000 0.0000 0.0301(2) Uani 1 2 d S . .
O5 O 0.5520(3) 0.3807(3) 0.0872(3) 0.0300(8) Uani 1 1 d . C .
C8 C 0.6675(5) 0.3855(5) 0.1115(4) 0.0285(11) Uani 1 1 d . . .
C9 C 0.7781(5) 0.4673(5) 0.0798(4) 0.0319(11) Uani 1 1 d . . .
H9 H 0.862(6) 0.464(6) 0.110(5) 0.050(18) Uiso 1 1 d . . .
C14 C 0.6824(5) 0.2847(5) 0.1864(5) 0.0382(13) Uani 1 1 d D C 1
F13 F 0.647(2) 0.3076(18) 0.2831(10) 0.034(4) Uiso 0.33 1 d PD C 1
F14 F 0.8076(10) 0.2919(16) 0.2078(17) 0.024(4) Uiso 0.33 1 d PD C 1
F15 F 0.605(2) 0.1745(16) 0.139(2) 0.037(7) Uiso 0.33 1 d PD C 1
F13X F 0.6763(15) 0.3105(17) 0.2900(9) 0.048(5) Uiso 0.33 1 d PD C 2
F14X F 0.8006(11) 0.2718(15) 0.1871(13) 0.048(6) Uiso 0.33 1 d PD C 2
F15X F 0.5963(15) 0.1730(12) 0.1596(15) 0.047(6) Uiso 0.33 1 d PD C 2
F13Y F 0.6192(13) 0.2733(13) 0.2727(10) 0.046(4) Uiso 0.33 1 d PD C 3
F14Y F 0.7996(10) 0.2943(14) 0.2342(11) 0.042(5) Uiso 0.33 1 d PD C 3
F15Y F 0.6219(15) 0.1717(13) 0.1286(15) 0.041(6) Uiso 0.33 1 d PD C 3
O6 O 0.3276(3) 0.4209(3) 0.0351(3) 0.0326(8) Uani 1 1 d . C .
C7 C 0.2285(5) 0.4431(5) -0.0085(4) 0.0328(12) Uani 1 1 d . . .
C15 C 0.1025(6) 0.3599(7) 0.0285(7) 0.0572(19) Uani 1 1 d D C 1
F16 F 0.1043(15) 0.4061(17) 0.1346(9) 0.039(3) Uiso 0.33 1 d PD C 1
F17 F 0.0966(11) 0.2428(8) 0.0361(14) 0.028(2) Uiso 0.33 1 d PD C 1
F18 F -0.0030(12) 0.3686(16) -0.0390(14) 0.033(4) Uiso 0.33 1 d PD C 1
F16X F 0.0890(19) 0.4275(16) 0.1178(12) 0.078(8) Uiso 0.33 1 d PD C 2
F17X F 0.1085(13) 0.2617(11) 0.0740(12) 0.052(4) Uiso 0.33 1 d PD C 2
F18X F -0.0021(14) 0.3420(16) -0.0520(11) 0.057(6) Uiso 0.33 1 d PD C 2
F16Y F 0.1090(19) 0.359(2) 0.1364(10) 0.097(7) Uiso 0.33 1 d PD C 3
F17Y F 0.0888(15) 0.2392(11) -0.0085(14) 0.072(5) Uiso 0.33 1 d PD C 3
F18Y F -0.0030(11) 0.3778(13) -0.0055(11) 0.044(4) Uiso 0.33 1 d PD C 3

loop_
_atom_site_aniso_label
_atom_site_aniso_U_11
_atom_site_aniso_U_22
_atom_site_aniso_U_33
_atom_site_aniso_U_23
_atom_site_aniso_U_13
_atom_site_aniso_U_12
Cu1 0.0413(4) 0.0271(3) 0.0265(3) 0.0016(3) 0.0152(3) 0.0061(3)
O1 0.042(2) 0.031(2) 0.0286(19) 0.0000(15) 0.0161(16) 0.0068(17)
O2 0.038(2) 0.0304(19) 0.0285(19) -0.0004(15) 0.0093(16) 0.0071(16)
C1 0.026(2) 0.032(3) 0.028(3) 0.004(2) 0.009(2) 0.011(2)
C2 0.035(3) 0.036(3) 0.031(3) 0.006(2) 0.013(2) 0.005(2)
C3 0.027(3) 0.030(3) 0.031(3) 0.004(2) 0.006(2) 0.007(2)
C10 0.037(3) 0.035(3) 0.030(3) 0.003(2) 0.010(2) 0.013(2)
F1 0.070(2) 0.056(2) 0.0402(19) 0.0004(16) 0.0172(17) 0.041(2)
F2 0.052(2) 0.053(2) 0.0339(18) 0.0024(16) 0.0259(16) -0.0020(17)
F3 0.0384(18) 0.048(2) 0.0307(16) -0.0005(14) 0.0014(14) 0.0124(15)
C11 0.043(3) 0.039(3) 0.040(3) 0.002(3) 0.009(3) 0.010(3)
O3 0.050(2) 0.0267(19) 0.032(2) 0.0048(16) 0.0174(18) 0.0046(17)
O4 0.045(2) 0.033(2) 0.0272(19) 0.0013(16) 0.0129(17) 0.0077(17)
C4 0.034(3) 0.032(3) 0.034(3) 0.002(2) 0.011(2) 0.007(2)
C5 0.042(3) 0.034(3) 0.033(3) 0.009(2) 0.012(2) 0.009(3)
C6 0.028(3) 0.035(3) 0.030(3) 0.006(2) 0.006(2) 0.011(2)
C12 0.050(4) 0.033(3) 0.037(3) 0.006(2) 0.016(3) 0.009(3)
C13 0.045(3) 0.043(3) 0.032(3) 0.009(3) 0.011(3) 0.010(3)
Se1 0.0412(3) 0.0433(3) 0.0393(3) -0.0009(3) 0.0138(3) 0.0162(3)
C18 0.045(3) 0.052(4) 0.046(4) -0.020(3) 0.000(3) 0.024(3)
Se2 0.0596(4) 0.0387(3) 0.0341(3) -0.0043(2) 0.0142(3) 0.0141(3)
Cu2 0.0258(4) 0.0384(5) 0.0324(5) 0.0123(4) 0.0133(4) 0.0153(4)
O5 0.0259(18) 0.036(2) 0.0317(19) 0.0077(16) 0.0094(15) 0.0140(16)
C8 0.033(3) 0.030(3) 0.023(2) -0.004(2) 0.003(2) 0.012(2)
C9 0.027(3) 0.035(3) 0.035(3) 0.004(2) 0.007(2) 0.013(2)
C14 0.034(3) 0.038(3) 0.043(3) 0.005(3) 0.006(3) 0.014(3)
O6 0.0291(19) 0.041(2) 0.0334(19) 0.0098(16) 0.0133(15) 0.0157(16)
C7 0.027(3) 0.037(3) 0.036(3) -0.002(2) 0.009(2) 0.013(2)
C15 0.035(3) 0.051(4) 0.086(6) 0.019(4) 0.010(3) 0.017(3)

loop_
_atom_type_symbol
_atom_type_description
_atom_type_scat_dispersion_real
_atom_type_scat_dispersion_imag
_atom_type_scat_source
C C 0.0033 0.0016 'International Tables Vol C Tables 4.2.6.8 and 6.1.1.4'
H H 0.0000 0.0000 'International Tables Vol C Tables 4.2.6.8 and 6.1.1.4'
F F 0.0171 0.0103 'International Tables Vol C Tables 4.2.6.8 and 6.1.1.4'
Cu Cu 0.3201 1.2651 'International Tables Vol C Tables 4.2.6.8 and 6.1.1.4'
Se Se -0.0929 2.2259 'International Tables Vol C Tables 4.2.6.8 and 6.1.1.4'
O O 0.0106 0.0060 'International Tables Vol C Tables 4.2.6.8 and 6.1.1.4'

loop_
_geom_angle_atom_site_label_1
_geom_angle_atom_site_label_2
_geom_angle_atom_site_label_3
_geom_angle
_geom_angle_site_symmetry_1
_geom_angle_site_symmetry_3
_geom_angle_publ_flag
O3 Cu1 O4 92.53(15) . . n
O3 Cu1 O1 85.39(15) . . n
O4 Cu1 O1 171.68(17) . . n
O3 Cu1 O2 165.58(17) . . n
O4 Cu1 O2 87.92(15) . . n
O1 Cu1 O2 92.10(15) . . n
O3 Cu1 Se1 104.68(13) . . y
O4 Cu1 Se1 93.42(12) . . y
O1 Cu1 Se1 94.90(12) . . y
O2 Cu1 Se1 89.66(11) . . y
C1 O1 Cu1 125.1(3) . . n
C3 O2 Cu1 124.5(3) . . n
O1 C1 C2 128.2(5) . . n
O1 C1 C10 111.9(4) . . n
C2 C1 C10 119.9(5) . . n
C1 C2 C3 121.6(5) . . n
C1 C2 H2 117(3) . . n
C3 C2 H2 121(3) . . n
O2 C3 C2 128.4(5) . . n
O2 C3 C11 112.6(5) . . n
C2 C3 C11 119.0(5) . . n
F3 C10 F1 107.9(5) . . n
F3 C10 F2 107.4(4) . . n
F1 C10 F2 107.3(4) . . n
F3 C10 C1 110.9(4) . . n
F1 C10 C1 110.3(4) . . n
F2 C10 C1 112.8(4) . . n
F6 C11 F4 110.3(13) . . n
F6 C11 F5 106.0(12) . . n
F4 C11 F5 106.3(13) . . n
F6 C11 C3 117.0(9) . . n
F4 C11 C3 110.4(10) . . n
F5 C11 C3 106.2(8) . . n
C4 O3 Cu1 125.1(4) . . n
C6 O4 Cu1 124.9(3) . . n
O3 C4 C5 128.3(5) . . n
O3 C4 C12 113.4(5) . . n
C5 C4 C12 118.3(5) . . n
C4 C5 C6 120.8(5) . . n
C4 C5 H5 123(3) . . n
C6 C5 H5 116(3) . . n
O4 C6 C5 128.3(5) . . n
O4 C6 C13 113.9(5) . . n
C5 C6 C13 117.8(5) . . n
F8 C12 F7 109.7(10) . . n
F8 C12 F9 108.0(11) . . n
F7 C12 F9 107.4(10) . . n
F8 C12 C4 113.1(7) . . n
F7 C12 C4 110.9(6) . . n
F9 C12 C4 107.6(7) . . n
F10 C13 F11 108.9(8) . . n
F10 C13 F12 108.6(8) . . n
F11 C13 F12 105.8(9) . . n
F10 C13 C6 113.3(6) . . n
F11 C13 C6 108.8(6) . . n
F12 C13 C6 111.1(6) . . n
C16 Se1 C17 75.6(4) . . y
C16 Se1 Cu1 105.3(4) . . y
C17 Se1 Cu1 100.9(5) . . y
C16 Se1 Se2 48.3(3) . . y
C17 Se1 Se2 33.6(3) . . y
Cu1 Se1 Se2 122.53(2) . . y
C18 C16 Se1 90.4(5) . . y
C18 C16 H16A 113.6 . . n
Se1 C16 H16A 113.6 . . n
C18 C16 H16B 113.6 . . n
Se1 C16 H16B 113.6 . . n
H16A C16 H16B 110.8 . . n
C18 C17 Se1 91.8(5) . . y
C18 C17 H17A 113.3 . . n
Se1 C17 H17A 113.3 . . n
C18 C17 H17B 113.3 . . n
Se1 C17 H17B 113.3 . . n
H17A C17 H17B 110.7 . . n
C20 C18 C17 114.8(10) . . y
C20 C18 C19 98.9(7) . . y
C17 C18 C19 122.2(9) . . y
C20 C18 C16 109.3(9) . . y
C17 C18 C16 98.8(6) . . y
C19 C18 C16 113.2(8) . . y
C18 C19 Se2 89.5(6) . . y
C18 C19 H19A 113.7 . . n
Se2 C19 H19A 113.7 . . n
C18 C19 H19B 113.7 . . n
Se2 C19 H19B 113.7 . . n
H19A C19 H19B 111.0 . . n
C18 C20 Se2 91.6(6) . . y
C18 C20 H20A 113.4 . . n
Se2 C20 H20A 113.4 . . n
C18 C20 H20B 113.4 . . n
Se2 C20 H20B 113.4 . . n
H20A C20 H20B 110.7 . . n
C20 Se2 C19 71.0(5) . . y
C20 Se2 Cu2 129.3(6) . . y
C19 Se2 Cu2 90.6(3) . . y
C20 Se2 Se1 31.2(3) . . y
C19 Se2 Se1 47.4(3) . . y
Cu2 Se2 Se1 132.73(2) . . y
H16C C16X H16D 110.8 . . n
H17C C17X H17D 110.7 . . n
H19C C19X H19D 110.8 . . n
H20C C20X H20D 110.7 . . n
O6 Cu2 O6 180.0(3) 2_665 . n
O6 Cu2 O5 92.80(14) 2_665 . n
O6 Cu2 O5 87.20(14) . . n
O6 Cu2 O5 87.20(14) 2_665 2_665 n
O6 Cu2 O5 92.80(14) . 2_665 n
O5 Cu2 O5 180.0 . 2_665 n
O6 Cu2 Se2 81.83(11) 2_665 . y
O6 Cu2 Se2 98.17(11) . . y
O5 Cu2 Se2 97.37(11) . . y
O5 Cu2 Se2 82.63(11) 2_665 . y
C8 O5 Cu2 123.8(3) . . n
O5 C8 C9 128.8(5) . . n
O5 C8 C14 113.0(4) . . n
C9 C8 C14 118.2(5) . . n
C7 C9 C8 121.4(5) 2_665 . n
C7 C9 H9 119(4) 2_665 . n
C8 C9 H9 120(4) . . n
F15 C14 F14 111.3(14) . . n
F15 C14 F13 110.7(15) . . n
F14 C14 F13 108.3(13) . . n
F15 C14 C8 108.9(13) . . n
F14 C14 C8 110.7(8) . . n
F13 C14 C8 106.7(8) . . n
C7 O6 Cu2 124.2(3) . . n
O6 C7 C9 128.2(5) . 2_665 n
O6 C7 C15 113.1(5) . . n
C9 C7 C15 118.6(5) 2_665 . n
F17 C15 F18 112.4(11) . . n
F17 C15 F16 106.7(12) . . n
F18 C15 F16 108.2(12) . . n
F17 C15 C7 112.2(7) . . n
F18 C15 C7 109.8(9) . . n
F16 C15 C7 107.2(8) . . n

loop_
_geom_bond_atom_site_label_1
_geom_bond_atom_site_label_2
_geom_bond_distance
_geom_bond_site_symmetry_2
_geom_bond_publ_flag
Cu1 O3 1.929(4) . y
Cu1 O4 1.930(4) . y
Cu1 O1 1.935(3) . y
Cu1 O2 1.955(4) . y
Cu1 Se1 2.7873(9) . y
O1 C1 1.260(6) . n
O2 C3 1.257(6) . n
C1 C2 1.373(8) . n
C1 C10 1.535(7) . n
C2 C3 1.378(7) . n
C2 H2 0.89(5) . n
C3 C11 1.528(8) . n
C10 F3 1.314(6) . n
C10 F1 1.334(6) . n
C10 F2 1.334(6) . n
C11 F6 1.301(12) . n
C11 F4 1.358(11) . n
C11 F5 1.395(11) . n
O3 C4 1.261(6) . n
O4 C6 1.264(6) . n
C4 C5 1.383(8) . n
C4 C12 1.525(8) . n
C5 C6 1.385(8) . n
C5 H5 0.95(5) . n
C6 C13 1.536(8) . n
C12 F8 1.337(10) . n
C12 F7 1.338(10) . n
C12 F9 1.387(11) . n
C13 F10 1.315(9) . n
C13 F11 1.363(10) . n
C13 F12 1.371(10) . n
Se1 C16 1.922(10) . y
Se1 C17 1.973(10) . y
C16 C18 1.626(12) . y
C16 H16A 0.9900 . n
C16 H16B 0.9900 . n
C17 C18 1.517(11) . y
C17 H17A 0.9900 . n
C17 H17B 0.9900 . n
C18 C20 1.539(12) . y
C18 C19 1.513(12) . y
C19 Se2 2.034(11) . y
C19 H19A 0.9900 . n
C19 H19B 0.9900 . n
C20 Se2 1.959(11) . y
C20 H20A 0.9900 . n
C20 H20B 0.9900 . n
Se2 Cu2 3.0315(6) . y
C16X H16C 0.9900 . n
C16X H16D 0.9900 . n
C17X H17C 0.9900 . n
C17X H17D 0.9900 . n
C19X H19C 0.9900 . n
C19X H19D 0.9900 . n
C20X H20C 0.9900 . n
C20X H20D 0.9900 . n
Cu2 O6 1.936(3) 2_665 y
Cu2 O6 1.936(3) . y
Cu2 O5 1.942(3) . y
Cu2 O5 1.942(3) 2_665 y
O5 C8 1.252(6) . n
C8 C9 1.380(7) . n
C8 C14 1.531(8) . n
C9 C7 1.379(7) 2_665 n
C9 H9 0.96(6) . n
C14 F15 1.322(12) . n
C14 F14 1.347(11) . n
C14 F13 1.372(11) . n
O6 C7 1.257(6) . n
C7 C9 1.379(7) 2_665 n
C7 C15 1.538(8) . n
C15 F17 1.331(10) . n
C15 F18 1.361(11) . n
C15 F16 1.407(12) . n
